data_7157139
loop_
_publ_author_name
'Tazi, Mehdi'
'Erb, William'
'Roisnel, Thierry'
'Dorcet, Vincent'
'Mongin, Florence'
'Low, Paul J.'

_publ_section_title
;
 From ferrocene to fluorine-containing penta-substituted derivatives and
 all points in-between; or, how to increase the available chemical space.
;
_journal_issue 42
_journal_name_full 'Organic &amp; biomolecular chemistry'
_journal_page_first 9352
_journal_page_last 9359
_journal_paper_doi 10.1039/c9ob01885a
_journal_volume 17
_journal_year 2019
_chemical_compound_source 'synthesis as described'
_chemical_formula_moiety 'C25 H25 F Fe I O P Si'
_chemical_formula_sum 'C25 H25 F Fe I O P Si'
_chemical_formula_weight 602.26
_space_group_crystal_system triclinic
_space_group_IT_number 2
_space_group_name_Hall '-P 1'
_space_group_name_H-M_alt 'P -1'
_symmetry_space_group_name_Hall '-P 1'
_symmetry_space_group_name_H-M 'P -1'
_atom_sites_solution_hydrogens geom
_atom_sites_solution_primary dual
_atom_sites_solution_secondary difmap
_audit_update_record
;
2019-07-08 deposited with the CCDC.    2019-10-08 downloaded from the CCDC.
;
_cell_angle_alpha 108.190(5)
_cell_angle_beta 93.055(4)
_cell_angle_gamma 97.786(4)
_cell_formula_units_Z 2
_cell_length_a 8.1007(10)
_cell_length_b 10.7372(15)
_cell_length_c 14.989(2)
_cell_measurement_reflns_used 9681
_cell_measurement_temperature 150
_cell_measurement_theta_max 27.4951
_cell_measurement_theta_min 2.8352
_cell_measurement_wavelength 0.71073
_cell_volume 1220.8(3)
_computing_cell_refinement 'APEX3 (Bruker, 2015)'
_computing_data_collection 'SAINT (Bruker, 2014)'
_computing_data_reduction 'SAINT (Bruker, 2014)'
_computing_molecular_graphics 'SXGRAPH (Farrugia, 1999), Mercury (CSD, 2016)'
_computing_publication_material 'CRYSCALC (T. Roisnel, local program, 2019)'
_computing_structure_refinement 'SHELXL-2018_3 (Sheldrick, 2018)'
_computing_structure_solution 'SHELXT (Sheldrick, 2015)'
_diffrn_ambient_temperature 150
_diffrn_detector '(CMOS) PHOTON 100'
_diffrn_detector_area_resol_mean 10.4167
_diffrn_measured_fraction_theta_full 0.988
_diffrn_measured_fraction_theta_max 0.986
_diffrn_measurement_device_type 'D8 VENTURE Bruker AXS'
_diffrn_measurement_method 'rotation images'
_diffrn_radiation_monochromator 'multilayer monochromator'
_diffrn_radiation_probe x-ray
_diffrn_radiation_source 'Incoatec microfocus sealed tube'
_diffrn_radiation_type MoK\a
_diffrn_radiation_wavelength 0.71073
_diffrn_reflns_av_R_equivalents 0.0418
_diffrn_reflns_av_unetI/netI 0.0422
_diffrn_reflns_limit_h_max 10
_diffrn_reflns_limit_h_min -8
_diffrn_reflns_limit_k_max 13
_diffrn_reflns_limit_k_min -13
_diffrn_reflns_limit_l_max 19
_diffrn_reflns_limit_l_min -19
_diffrn_reflns_number 17654
_diffrn_reflns_theta_full 25.242
_diffrn_reflns_theta_max 27.495
_diffrn_reflns_theta_min 2.551
_diffrn_source_current 1.0
_diffrn_source_voltage 50.0
_exptl_absorpt_coefficient_mu 2.020
_exptl_absorpt_correction_T_max 0.851
_exptl_absorpt_correction_T_min 0.757
_exptl_absorpt_correction_type multi-scan
_exptl_absorpt_process_details
;
  [Sheldrick, G.M. (2014). SADABS Bruker AXS Inc., Madison, Wisconsin, USA]
;
_exptl_crystal_colour yellow
_exptl_crystal_density_diffrn 1.638
_exptl_crystal_description prism
_exptl_crystal_F_000 600
_exptl_crystal_size_max 0.170
_exptl_crystal_size_mid 0.130
_exptl_crystal_size_min 0.080
_refine_diff_density_max 0.670
_refine_diff_density_min -0.944
_refine_diff_density_rms 0.088
_refine_ls_extinction_method none
_refine_ls_goodness_of_fit_ref 0.988
_refine_ls_hydrogen_treatment constr
_refine_ls_matrix_type full
_refine_ls_number_parameters 283
_refine_ls_number_reflns 5533
_refine_ls_number_restraints 0
_refine_ls_restrained_S_all 0.988
_refine_ls_R_factor_all 0.0379
_refine_ls_R_factor_gt 0.0293
_refine_ls_shift/su_max 0.009
_refine_ls_shift/su_mean 0.001
_refine_ls_structure_factor_coef Fsqd
_refine_ls_weighting_details 'w=1/[\s^2^(Fo^2^)+(0.0157P)^2^+1.9096P] where P=(Fo^2^+2Fc^2^)/3'
_refine_ls_weighting_scheme calc
_refine_ls_wR_factor_gt 0.0669
_refine_ls_wR_factor_ref 0.0720
_reflns_Friedel_coverage 0.000
_reflns_number_gt 4738
_reflns_number_total 5533
_reflns_threshold_expression >2sigma(I)
_cod_data_source_file c9ob01885a2.cif
_cod_data_source_block 5s-I-7_MT356
_cod_depositor_comments 'Adding full bibliography for 7157127--7157141.cif.'
_cod_database_code 7157139

loop_
_space_group_symop_operation_xyz
'x, y, z'
'-x, -y, -z'

loop_
_atom_site_label
_atom_site_type_symbol
_atom_site_fract_x
_atom_site_fract_y
_atom_site_fract_z
_atom_site_U_iso_or_equiv
_atom_site_adp_type
_atom_site_occupancy
_atom_site_site_symmetry_order
_atom_site_calc_flag
_atom_site_refinement_flags_posn
_atom_site_refinement_flags_adp
C1 C 0.2309(4) 0.7299(4) 0.8257(2) 0.0424(8) Uani 1 1 d . .
H1 H 0.143585 0.728754 0.780387 0.051 Uiso 1 1 calc R U
C2 C 0.2548(4) 0.6228(3) 0.8599(2) 0.0397(7) Uani 1 1 d . .
H2 H 0.186926 0.537810 0.841692 0.048 Uiso 1 1 calc R U
C3 C 0.3989(4) 0.6674(3) 0.9261(2) 0.0341(7) Uani 1 1 d . .
H3 H 0.444816 0.616906 0.960278 0.041 Uiso 1 1 calc R U
C4 C 0.4628(4) 0.7992(3) 0.9328(2) 0.0333(6) Uani 1 1 d . .
H4 H 0.558874 0.852679 0.972195 0.040 Uiso 1 1 calc R U
C5 C 0.3594(4) 0.8379(3) 0.8709(2) 0.0347(7) Uani 1 1 d . .
H5 H 0.373675 0.921898 0.861330 0.042 Uiso 1 1 calc R U
C6 C 0.4671(3) 0.6328(2) 0.65607(17) 0.0200(5) Uani 1 1 d . .
C7 C 0.4768(3) 0.5160(2) 0.68089(17) 0.0210(5) Uani 1 1 d . .
H7 H 0.400492 0.435051 0.656918 0.025 Uiso 1 1 calc R U
C8 C 0.6206(3) 0.5404(2) 0.74801(16) 0.0172(5) Uani 1 1 d . .
C9 C 0.6949(3) 0.6732(2) 0.76142(16) 0.0151(4) Uani 1 1 d . .
C10 C 0.6043(3) 0.7352(2) 0.70652(16) 0.0152(4) Uani 1 1 d . .
F11 F 0.83792(17) 0.73335(14) 0.81756(11) 0.0231(3) Uani 1 1 d . .
C12 C 0.8322(4) 0.3239(3) 0.7260(2) 0.0384(7) Uani 1 1 d . .
H12A H 0.924076 0.385986 0.715998 0.058 Uiso 1 1 calc R U
H12B H 0.770088 0.270712 0.665059 0.058 Uiso 1 1 calc R U
H12C H 0.877908 0.265086 0.755942 0.058 Uiso 1 1 calc R U
C13 C 0.4982(4) 0.3063(3) 0.8120(2) 0.0280(6) Uani 1 1 d . .
H13A H 0.530861 0.240297 0.839334 0.042 Uiso 1 1 calc R U
H13B H 0.439857 0.260986 0.748779 0.042 Uiso 1 1 calc R U
H13C H 0.423566 0.358283 0.852232 0.042 Uiso 1 1 calc R U
C14 C 0.8039(3) 0.5081(3) 0.92244(19) 0.0274(6) Uani 1 1 d . .
H14A H 0.729135 0.557642 0.964107 0.041 Uiso 1 1 calc R U
H14B H 0.900118 0.569875 0.916436 0.041 Uiso 1 1 calc R U
H14C H 0.843258 0.443628 0.949189 0.041 Uiso 1 1 calc R U
O15 O 0.5010(2) 0.97188(17) 0.71104(13) 0.0233(4) Uani 1 1 d . .
C16 C 0.8253(3) 0.9871(2) 0.78053(17) 0.0176(5) Uani 1 1 d . .
C17 C 0.7973(3) 1.0571(3) 0.87248(19) 0.0262(5) Uani 1 1 d . .
H17 H 0.686441 1.055202 0.890272 0.031 Uiso 1 1 calc R U
C18 C 0.9314(4) 1.1296(3) 0.9380(2) 0.0376(7) Uani 1 1 d . .
H18 H 0.912199 1.176172 1.000810 0.045 Uiso 1 1 calc R U
C19 C 1.0923(4) 1.1339(3) 0.9121(2) 0.0358(7) Uani 1 1 d . .
H19 H 1.183517 1.184057 0.957020 0.043 Uiso 1 1 calc R U
C20 C 1.1220(3) 1.0653(3) 0.8204(2) 0.0289(6) Uani 1 1 d . .
H20 H 1.232846 1.069179 0.802503 0.035 Uiso 1 1 calc R U
C21 C 0.9884(3) 0.9914(2) 0.75545(19) 0.0226(5) Uani 1 1 d . .
H21 H 1.008339 0.943131 0.693192 0.027 Uiso 1 1 calc R U
C22 C 0.7196(3) 0.8713(2) 0.58178(17) 0.0183(5) Uani 1 1 d . .
C23 C 0.6926(3) 0.9582(3) 0.53225(18) 0.0231(5) Uani 1 1 d . .
H23 H 0.632921 1.029235 0.558431 0.028 Uiso 1 1 calc R U
C24 C 0.7522(4) 0.9419(3) 0.44544(19) 0.0284(6) Uani 1 1 d . .
H24 H 0.731725 1.000755 0.411636 0.034 Uiso 1 1 calc R U
C25 C 0.8419(3) 0.8396(3) 0.40735(19) 0.0277(6) Uani 1 1 d . .
H25 H 0.884601 0.829389 0.348109 0.033 Uiso 1 1 calc R U
C26 C 0.8691(3) 0.7518(3) 0.45639(18) 0.0263(5) Uani 1 1 d . .
H26 H 0.930188 0.681628 0.430534 0.032 Uiso 1 1 calc R U
C27 C 0.8069(3) 0.7673(3) 0.54286(18) 0.0242(5) Uani 1 1 d . .
H27 H 0.823846 0.706731 0.575742 0.029 Uiso 1 1 calc R U
Fe1 Fe 0.45855(4) 0.67513(3) 0.79651(2) 0.01609(8) Uani 1 1 d . .
I1 I 0.28764(3) 0.64634(2) 0.55549(2) 0.03881(7) Uani 1 1 d . .
P1 P 0.64583(8) 0.89963(6) 0.69703(4) 0.01595(12) Uani 1 1 d . .
Si1 Si 0.68846(8) 0.41891(6) 0.80386(5) 0.01814(14) Uani 1 1 d . .

loop_
_atom_site_aniso_label
_atom_site_aniso_U_11
_atom_site_aniso_U_22
_atom_site_aniso_U_33
_atom_site_aniso_U_23
_atom_site_aniso_U_13
_atom_site_aniso_U_12
C1 0.0190(14) 0.080(2) 0.0396(17) 0.0275(17) 0.0111(12) 0.0219(15)
C2 0.0263(15) 0.0511(19) 0.0456(18) 0.0197(15) 0.0219(13) 0.0025(13)
C3 0.0401(17) 0.0497(18) 0.0262(14) 0.0228(13) 0.0212(13) 0.0214(14)
C4 0.0346(16) 0.0418(17) 0.0231(14) 0.0043(12) 0.0143(12) 0.0145(13)
C5 0.0375(16) 0.0387(16) 0.0396(17) 0.0185(13) 0.0223(13) 0.0246(13)
C6 0.0241(12) 0.0204(12) 0.0167(11) 0.0092(9) -0.0022(9) 0.0021(9)
C7 0.0265(13) 0.0175(11) 0.0177(11) 0.0061(9) -0.0012(10) -0.0007(9)
C8 0.0211(12) 0.0146(11) 0.0176(11) 0.0063(9) 0.0068(9) 0.0038(9)
C9 0.0134(10) 0.0174(11) 0.0172(11) 0.0085(9) 0.0042(8) 0.0033(8)
C10 0.0161(11) 0.0169(11) 0.0157(11) 0.0082(9) 0.0052(8) 0.0046(8)
F11 0.0134(7) 0.0226(7) 0.0354(8) 0.0149(6) -0.0034(6) -0.0009(5)
C12 0.0485(19) 0.0334(16) 0.0439(18) 0.0182(14) 0.0220(15) 0.0227(14)
C13 0.0315(14) 0.0211(13) 0.0337(15) 0.0151(11) 0.0010(11) -0.0015(10)
C14 0.0269(14) 0.0311(14) 0.0277(14) 0.0160(11) -0.0001(11) 0.0018(11)
O15 0.0234(9) 0.0219(9) 0.0291(10) 0.0113(7) 0.0049(7) 0.0106(7)
C16 0.0220(12) 0.0119(10) 0.0209(12) 0.0087(9) 0.0022(9) 0.0014(9)
C17 0.0271(13) 0.0249(13) 0.0247(13) 0.0049(10) 0.0067(11) 0.0043(10)
C18 0.0404(18) 0.0355(16) 0.0274(15) -0.0012(12) -0.0006(13) 0.0024(13)
C19 0.0324(16) 0.0293(15) 0.0388(17) 0.0058(13) -0.0076(13) -0.0016(12)
C20 0.0208(13) 0.0262(13) 0.0418(16) 0.0161(12) 0.0006(11) -0.0003(10)
C21 0.0231(13) 0.0207(12) 0.0281(13) 0.0128(10) 0.0063(10) 0.0044(10)
C22 0.0214(12) 0.0170(11) 0.0179(11) 0.0082(9) 0.0021(9) 0.0015(9)
C23 0.0248(13) 0.0235(12) 0.0252(13) 0.0135(10) 0.0019(10) 0.0051(10)
C24 0.0329(15) 0.0343(15) 0.0247(13) 0.0202(12) 0.0010(11) 0.0036(11)
C25 0.0289(14) 0.0355(15) 0.0208(12) 0.0137(11) 0.0049(10) 0.0007(11)
C26 0.0302(14) 0.0269(13) 0.0222(13) 0.0071(10) 0.0068(11) 0.0062(11)
C27 0.0313(14) 0.0246(13) 0.0218(12) 0.0127(10) 0.0083(10) 0.0078(10)
Fe1 0.01229(16) 0.02086(17) 0.01786(17) 0.00955(13) 0.00365(12) 0.00325(12)
I1 0.04477(13) 0.03639(12) 0.03350(11) 0.01656(8) -0.02007(8) -0.00286(8)
P1 0.0179(3) 0.0154(3) 0.0174(3) 0.0081(2) 0.0039(2) 0.0049(2)
Si1 0.0212(3) 0.0153(3) 0.0207(3) 0.0088(3) 0.0044(3) 0.0043(2)

loop_
_atom_type_symbol
_atom_type_description
_atom_type_scat_dispersion_real
_atom_type_scat_dispersion_imag
_atom_type_scat_source
C C 0.0033 0.0016 'International Tables Vol C Tables 4.2.6.8 and 6.1.1.4'
H H 0.0000 0.0000 'International Tables Vol C Tables 4.2.6.8 and 6.1.1.4'
F F 0.0171 0.0103 'International Tables Vol C Tables 4.2.6.8 and 6.1.1.4'
Fe Fe 0.3463 0.8444 'International Tables Vol C Tables 4.2.6.8 and 6.1.1.4'
I I -0.4742 1.8119 'International Tables Vol C Tables 4.2.6.8 and 6.1.1.4'
P P 0.1023 0.0942 'International Tables Vol C Tables 4.2.6.8 and 6.1.1.4'
Si Si 0.0817 0.0704 'International Tables Vol C Tables 4.2.6.8 and 6.1.1.4'
O O 0.0106 0.0060 'International Tables Vol C Tables 4.2.6.8 and 6.1.1.4'

loop_
_geom_angle_atom_site_label_1
_geom_angle_atom_site_label_2
_geom_angle_atom_site_label_3
_geom_angle
C5 C1 C2 108.2(3)
C5 C1 Fe1 70.20(16)
C2 C1 Fe1 69.84(16)
C5 C1 H1 125.9
C2 C1 H1 125.9
Fe1 C1 H1 125.6
C3 C2 C1 107.0(3)
C3 C2 Fe1 69.90(16)
C1 C2 Fe1 69.24(16)
C3 C2 H2 126.5
C1 C2 H2 126.5
Fe1 C2 H2 125.9
C4 C3 C2 108.6(3)
C4 C3 Fe1 70.17(15)
C2 C3 Fe1 69.68(16)
C4 C3 H3 125.7
C2 C3 H3 125.7
Fe1 C3 H3 126.0
C5 C4 C3 108.2(3)
C5 C4 Fe1 69.67(17)
C3 C4 Fe1 69.67(16)
C5 C4 H4 125.9
C3 C4 H4 125.9
Fe1 C4 H4 126.3
C4 C5 C1 108.1(3)
C4 C5 Fe1 70.20(16)
C1 C5 Fe1 69.40(17)
C4 C5 H5 126.0
C1 C5 H5 126.0
Fe1 C5 H5 126.0
C7 C6 C10 109.6(2)
C7 C6 Fe1 70.62(14)
C10 C6 Fe1 69.77(13)
C7 C6 I1 124.29(18)
C10 C6 I1 125.98(17)
Fe1 C6 I1 128.76(13)
C6 C7 C8 109.1(2)
C6 C7 Fe1 68.34(14)
C8 C7 Fe1 70.63(13)
C6 C7 H7 125.5
C8 C7 H7 125.5
Fe1 C7 H7 127.1
C9 C8 C7 104.8(2)
C9 C8 Si1 129.21(18)
C7 C8 Si1 126.00(17)
C9 C8 Fe1 67.38(13)
C7 C8 Fe1 68.56(14)
Si1 C8 Fe1 127.70(12)
F11 C9 C8 123.5(2)
F11 C9 C10 123.77(19)
C8 C9 C10 112.7(2)
F11 C9 Fe1 127.54(16)
C8 C9 Fe1 72.05(13)
C10 C9 Fe1 69.92(13)
C9 C10 C6 103.78(19)
C9 C10 P1 130.42(18)
C6 C10 P1 125.78(17)
C9 C10 Fe1 68.45(12)
C6 C10 Fe1 68.57(13)
P1 C10 Fe1 127.28(12)
Si1 C12 H12A 109.5
Si1 C12 H12B 109.5
H12A C12 H12B 109.5
Si1 C12 H12C 109.5
H12A C12 H12C 109.5
H12B C12 H12C 109.5
Si1 C13 H13A 109.5
Si1 C13 H13B 109.5
H13A C13 H13B 109.5
Si1 C13 H13C 109.5
H13A C13 H13C 109.5
H13B C13 H13C 109.5
Si1 C14 H14A 109.5
Si1 C14 H14B 109.5
H14A C14 H14B 109.5
Si1 C14 H14C 109.5
H14A C14 H14C 109.5
H14B C14 H14C 109.5
C21 C16 C17 119.2(2)
C21 C16 P1 122.46(19)
C17 C16 P1 118.24(19)
C18 C17 C16 120.1(3)
C18 C17 H17 119.9
C16 C17 H17 119.9
C19 C18 C17 120.1(3)
C19 C18 H18 120.0
C17 C18 H18 120.0
C18 C19 C20 120.5(3)
C18 C19 H19 119.8
C20 C19 H19 119.8
C21 C20 C19 119.4(3)
C21 C20 H20 120.3
C19 C20 H20 120.3
C20 C21 C16 120.7(2)
C20 C21 H21 119.7
C16 C21 H21 119.7
C27 C22 C23 119.4(2)
C27 C22 P1 121.56(18)
C23 C22 P1 118.97(19)
C24 C23 C22 120.4(2)
C24 C23 H23 119.8
C22 C23 H23 119.8
C23 C24 C25 120.1(2)
C23 C24 H24 119.9
C25 C24 H24 119.9
C24 C25 C26 119.8(2)
C24 C25 H25 120.1
C26 C25 H25 120.1
C27 C26 C25 119.9(3)
C27 C26 H26 120.1
C25 C26 H26 120.1
C26 C27 C22 120.3(2)
C26 C27 H27 119.8
C22 C27 H27 119.8
C9 Fe1 C6 68.39(10)
C9 Fe1 C10 41.63(9)
C6 Fe1 C10 41.67(9)
C9 Fe1 C1 163.08(12)
C6 Fe1 C1 106.90(12)
C10 Fe1 C1 124.04(12)
C9 Fe1 C7 67.72(10)
C6 Fe1 C7 41.04(9)
C10 Fe1 C7 70.05(9)
C1 Fe1 C7 120.16(13)
C9 Fe1 C2 155.01(12)
C6 Fe1 C2 125.17(13)
C10 Fe1 C2 162.22(12)
C1 Fe1 C2 40.93(14)
C7 Fe1 C2 107.48(12)
C9 Fe1 C5 126.56(12)
C6 Fe1 C5 119.76(11)
C10 Fe1 C5 106.05(11)
C1 Fe1 C5 40.40(14)
C7 Fe1 C5 154.93(12)
C2 Fe1 C5 68.33(13)
C9 Fe1 C3 121.20(11)
C6 Fe1 C3 162.93(12)
C10 Fe1 C3 154.78(12)
C1 Fe1 C3 67.99(12)
C7 Fe1 C3 126.12(11)
C2 Fe1 C3 40.42(13)
C5 Fe1 C3 67.68(12)
C9 Fe1 C4 109.13(11)
C6 Fe1 C4 154.75(11)
C10 Fe1 C4 119.33(11)
C1 Fe1 C4 67.76(13)
C7 Fe1 C4 163.28(11)
C2 Fe1 C4 68.00(13)
C5 Fe1 C4 40.13(12)
C3 Fe1 C4 40.17(12)
C9 Fe1 C8 40.57(9)
C6 Fe1 C8 69.44(9)
C10 Fe1 C8 70.75(9)
C1 Fe1 C8 154.78(13)
C7 Fe1 C8 40.80(10)
C2 Fe1 C8 119.58(12)
C5 Fe1 C8 163.15(12)
C3 Fe1 C8 107.83(11)
C4 Fe1 C8 126.10(11)
O15 P1 C10 114.24(11)
O15 P1 C22 113.98(11)
C10 P1 C22 103.38(11)
O15 P1 C16 112.41(11)
C10 P1 C16 106.40(10)
C22 P1 C16 105.57(11)
C13 Si1 C14 111.23(13)
C13 Si1 C12 110.78(14)
C14 Si1 C12 108.83(15)
C13 Si1 C8 108.02(12)
C14 Si1 C8 110.52(11)
C12 Si1 C8 107.39(12)

loop_
_geom_bond_atom_site_label_1
_geom_bond_atom_site_label_2
_geom_bond_distance
C1 C5 1.412(5)
C1 C2 1.429(5)
C1 Fe1 2.039(3)
C1 H1 0.9500
C2 C3 1.416(5)
C2 Fe1 2.047(3)
C2 H2 0.9500
C3 C4 1.410(4)
C3 Fe1 2.050(3)
C3 H3 0.9500
C4 C5 1.409(4)
C4 Fe1 2.057(3)
C4 H4 0.9500
C5 Fe1 2.050(3)
C5 H5 0.9500
C6 C7 1.425(3)
C6 C10 1.441(3)
C6 Fe1 2.017(2)
C6 I1 2.090(2)
C7 C8 1.437(3)
C7 Fe1 2.047(2)
C7 H7 0.9500
C8 C9 1.419(3)
C8 Si1 1.879(2)
C8 Fe1 2.075(2)
C9 F11 1.350(3)
C9 C10 1.438(3)
C9 Fe1 2.014(2)
C10 P1 1.804(2)
C10 Fe1 2.033(2)
C12 Si1 1.866(3)
C12 H12A 0.9800
C12 H12B 0.9800
C12 H12C 0.9800
C13 Si1 1.860(3)
C13 H13A 0.9800
C13 H13B 0.9800
C13 H13C 0.9800
C14 Si1 1.862(3)
C14 H14A 0.9800
C14 H14B 0.9800
C14 H14C 0.9800
O15 P1 1.4807(18)
C16 C21 1.391(3)
C16 C17 1.396(3)
C16 P1 1.807(2)
C17 C18 1.389(4)
C17 H17 0.9500
C18 C19 1.379(5)
C18 H18 0.9500
C19 C20 1.393(4)
C19 H19 0.9500
C20 C21 1.386(4)
C20 H20 0.9500
C21 H21 0.9500
C22 C27 1.392(4)
C22 C23 1.393(3)
C22 P1 1.807(2)
C23 C24 1.380(4)
C23 H23 0.9500
C24 C25 1.389(4)
C24 H24 0.9500
C25 C26 1.396(4)
C25 H25 0.9500
C26 C27 1.385(4)
C26 H26 0.9500
C27 H27 0.9500

loop_
_geom_torsion_atom_site_label_1
_geom_torsion_atom_site_label_2
_geom_torsion_atom_site_label_3
_geom_torsion_atom_site_label_4
_geom_torsion
C5 C1 C2 C3 0.0(3)
Fe1 C1 C2 C3 60.0(2)
C5 C1 C2 Fe1 -60.0(2)
C1 C2 C3 C4 0.0(3)
Fe1 C2 C3 C4 59.58(19)
C1 C2 C3 Fe1 -59.6(2)
C2 C3 C4 C5 0.0(3)
Fe1 C3 C4 C5 59.24(19)
C2 C3 C4 Fe1 -59.3(2)
C3 C4 C5 C1 0.0(3)
Fe1 C4 C5 C1 59.3(2)
C3 C4 C5 Fe1 -59.24(19)
C2 C1 C5 C4 0.0(3)
Fe1 C1 C5 C4 -59.78(19)
C2 C1 C5 Fe1 59.8(2)
C10 C6 C7 C8 0.0(3)
Fe1 C6 C7 C8 -59.02(17)
I1 C6 C7 C8 176.69(17)
C10 C6 C7 Fe1 59.02(17)
I1 C6 C7 Fe1 -124.28(19)
C6 C7 C8 C9 -0.3(3)
Fe1 C7 C8 C9 -57.93(15)
C6 C7 C8 Si1 179.43(17)
Fe1 C7 C8 Si1 121.79(18)
C6 C7 C8 Fe1 57.63(17)
C7 C8 C9 F11 -177.7(2)
Si1 C8 C9 F11 2.6(3)
Fe1 C8 C9 F11 123.6(2)
C7 C8 C9 C10 0.5(3)
Si1 C8 C9 C10 -179.20(17)
Fe1 C8 C9 C10 -58.19(16)
C7 C8 C9 Fe1 58.70(16)
Si1 C8 C9 Fe1 -121.01(19)
F11 C9 C10 C6 177.7(2)
C8 C9 C10 C6 -0.5(3)
Fe1 C9 C10 C6 -59.91(15)
F11 C9 C10 P1 -1.1(3)
C8 C9 C10 P1 -179.33(17)
Fe1 C9 C10 P1 121.3(2)
F11 C9 C10 Fe1 -122.4(2)
C8 C9 C10 Fe1 59.41(17)
C7 C6 C10 C9 0.3(3)
Fe1 C6 C10 C9 59.83(15)
I1 C6 C10 C9 -176.33(17)
C7 C6 C10 P1 179.19(17)
Fe1 C6 C10 P1 -121.27(18)
I1 C6 C10 P1 2.6(3)
C7 C6 C10 Fe1 -59.53(17)
I1 C6 C10 Fe1 123.84(19)
C21 C16 C17 C18 -0.3(4)
P1 C16 C17 C18 -177.7(2)
C16 C17 C18 C19 0.8(4)
C17 C18 C19 C20 -0.4(5)
C18 C19 C20 C21 -0.6(4)
C19 C20 C21 C16 1.2(4)
C17 C16 C21 C20 -0.7(4)
P1 C16 C21 C20 176.61(19)
C27 C22 C23 C24 -0.1(4)
P1 C22 C23 C24 177.9(2)
C22 C23 C24 C25 -1.0(4)
C23 C24 C25 C26 1.2(4)
C24 C25 C26 C27 -0.1(4)
C25 C26 C27 C22 -1.0(4)
C23 C22 C27 C26 1.2(4)
P1 C22 C27 C26 -176.8(2)
C9 C10 P1 O15 -129.1(2)
C6 C10 P1 O15 52.3(2)
Fe1 C10 P1 O15 -36.73(19)
C9 C10 P1 C22 106.4(2)
C6 C10 P1 C22 -72.1(2)
Fe1 C10 P1 C22 -161.15(15)
C9 C10 P1 C16 -4.5(2)
C6 C10 P1 C16 176.9(2)
Fe1 C10 P1 C16 87.90(16)
C27 C22 P1 O15 -155.6(2)
C23 C22 P1 O15 26.5(2)
C27 C22 P1 C10 -31.0(2)
C23 C22 P1 C10 151.0(2)
C27 C22 P1 C16 80.6(2)
C23 C22 P1 C16 -97.4(2)
C21 C16 P1 O15 -141.23(19)
C17 C16 P1 O15 36.1(2)
C21 C16 P1 C10 93.0(2)
C17 C16 P1 C10 -89.6(2)
C21 C16 P1 C22 -16.4(2)
C17 C16 P1 C22 160.96(19)
C9 C8 Si1 C13 149.8(2)
C7 C8 Si1 C13 -29.8(2)
Fe1 C8 Si1 C13 59.64(19)
C9 C8 Si1 C14 27.9(3)
C7 C8 Si1 C14 -151.7(2)
Fe1 C8 Si1 C14 -62.26(19)
C9 C8 Si1 C12 -90.6(2)
C7 C8 Si1 C12 89.7(2)
Fe1 C8 Si1 C12 179.16(17)
